data_1563156
loop_
_publ_author_name
'Gorelova, Liudmila A.'
'Pakhomova, Anna S.'
'Krzhizhanovskaya, Maria G.'
'Pankin, Dmitrii V.'
'Krivovichev, Sergey V.'
'Dubrovinsky, Leonid S.'
'Kasatkin, Anatoly V.'

_publ_section_title
;
 Crystal Structure Evolution of Slawsonite SrAl2Si2O8 and Paracelsian
 BaAl2Si2O8 upon Compression and Decompression
;
_journal_issue 23
_journal_name_full 'The Journal of Physical Chemistry C'
_journal_page_first 13014
_journal_page_last 13023
_journal_paper_doi 10.1021/acs.jpcc.1c02949
_journal_volume 125
_journal_year 2021
_chemical_formula_sum 'Al2 O8 Si2 Sr'
_chemical_formula_weight 325.76
_space_group_crystal_system monoclinic
_space_group_IT_number 14
_space_group_name_Hall '-P 2ybc'
_space_group_name_H-M_alt 'P 1 21/c 1'
_audit_creation_method SHELXL-2018/3
_cell_angle_alpha 90
_cell_angle_beta 90.452(4)
_cell_angle_gamma 90
_cell_formula_units_Z 4
_cell_length_a 8.8562(3)
_cell_length_b 8.672(3)
_cell_length_c 6.6496(5)
_cell_measurement_reflns_used 702
_cell_measurement_temperature 293(2)
_cell_measurement_theta_max 19.202
_cell_measurement_theta_min 2.606
_cell_volume 510.68(18)
_computing_structure_refinement 'SHELXL-2018/3 (Sheldrick, 2018)'
_diffrn_ambient_temperature 293(2)
_diffrn_measured_fraction_theta_full 0.351
_diffrn_measured_fraction_theta_max 0.194
_diffrn_measurement_device_type 'esperanto-CrysAlisPro-abstract goniometer imported esperanto images'
_diffrn_radiation_type synchrotron
_diffrn_radiation_wavelength 0.41106
_diffrn_reflns_av_R_equivalents 0.0219
_diffrn_reflns_av_unetI/netI 0.0447
_diffrn_reflns_Laue_measured_fraction_full 0.351
_diffrn_reflns_Laue_measured_fraction_max 0.194
_diffrn_reflns_limit_h_max 13
_diffrn_reflns_limit_h_min -12
_diffrn_reflns_limit_k_max 6
_diffrn_reflns_limit_k_min -4
_diffrn_reflns_limit_l_max 8
_diffrn_reflns_limit_l_min -9
_diffrn_reflns_number 702
_diffrn_reflns_point_group_measured_fraction_full 0.351
_diffrn_reflns_point_group_measured_fraction_max 0.194
_diffrn_reflns_theta_full 14.279
_diffrn_reflns_theta_max 19.202
_diffrn_reflns_theta_min 2.606
_exptl_absorpt_coefficient_mu 2.662
_exptl_crystal_colour colorless
_exptl_crystal_density_diffrn 4.237
_exptl_crystal_density_meas ?
_exptl_crystal_density_method none
_exptl_crystal_description isosymmetric
_exptl_crystal_F_000 624
_exptl_crystal_size_max 0.010
_exptl_crystal_size_mid 0.010
_exptl_crystal_size_min 0.005
_refine_diff_density_max 0.754
_refine_diff_density_min -1.277
_refine_diff_density_rms 0.202
_refine_ls_extinction_method none
_refine_ls_goodness_of_fit_ref 1.093
_refine_ls_hydrogen_treatment undef
_refine_ls_matrix_type full
_refine_ls_number_parameters 78
_refine_ls_number_reflns 425
_refine_ls_number_restraints 0
_refine_ls_restrained_S_all 1.093
_refine_ls_R_factor_all 0.0836
_refine_ls_R_factor_gt 0.0676
_refine_ls_shift/su_max 0.000
_refine_ls_shift/su_mean 0.000
_refine_ls_structure_factor_coef Fsqd
_refine_ls_weighting_details 'w=1/[\s^2^(Fo^2^)+(0.0935P)^2^+13.3960P] where P=(Fo^2^+2Fc^2^)/3'
_refine_ls_weighting_scheme calc
_refine_ls_wR_factor_gt 0.1750
_refine_ls_wR_factor_ref 0.1933
_reflns_Friedel_coverage 0.000
_reflns_number_gt 340
_reflns_number_total 425
_reflns_threshold_expression 'I > 2\s(I)'
_cod_data_source_file slav_p07.cif
_cod_data_source_block shelx
_cod_depositor_comments
;
The following automatic conversions were performed:

data item '_exptl_crystal_density_meas' value 'none' was changed to
'?' -- the value is perceived as not measured.

Automatic conversion script
Id: cif_fix_values 7556 2019-12-06 15:28:31Z antanas 

 Adding full bibliography for 1563145--1563156.cif.
;
_cod_original_cell_volume 510.68(17)
_cod_original_sg_symbol_H-M 'P 21/c'
_cod_database_code 1563156
_shelx_shelxl_version_number 2018/3
_shelx_space_group_comment
;
The symmetry employed for this shelxl refinement is uniquely defined
by the following loop, which should always be used as a source of
symmetry information in preference to the above space-group names.
They are only intended as comments.
;

loop_
_space_group_symop_operation_xyz
'x, y, z'
'-x, y+1/2, -z+1/2'
'-x, -y, -z'
'x, -y-1/2, z-1/2'

loop_
_atom_site_label
_atom_site_type_symbol
_atom_site_fract_x
_atom_site_fract_y
_atom_site_fract_z
_atom_site_U_iso_or_equiv
_atom_site_adp_type
_atom_site_occupancy
_atom_site_site_symmetry_order
_atom_site_calc_flag
_atom_site_refinement_flags_posn
_atom_site_refinement_flags_adp
_atom_site_refinement_flags_occupancy
_atom_site_disorder_assembly
_atom_site_disorder_group
Sr1 Sr 0.75122(12) 0.6117(4) 0.2702(2) 0.0260(14) Uani 1 1 d . . . . .
Si1 Si 0.5849(4) 0.5443(13) 0.7804(8) 0.032(3) Uani 1 1 d . . . . .
Si2 Si 1.0749(4) 0.7230(13) 0.5131(8) 0.036(4) Uani 1 1 d . . . . .
Al1 Al 0.9115(5) 0.5290(14) 0.8142(9) 0.030(4) Uani 1 1 d . . . . .
Al2 Al 0.4079(5) 0.7646(15) 1.0134(9) 0.042(5) Uani 1 1 d . . . . .
O1 O 0.7377(11) 0.607(2) 0.8932(18) 0.017(2) Uiso 1 1 d . . . . .
O2 O 0.9428(12) 0.350(3) 0.726(2) 0.020(3) Uiso 1 1 d . . . . .
O3 O 1.0806(11) 0.906(3) 0.4317(19) 0.021(3) Uiso 1 1 d . . . . .
O4 O 0.4280(11) 0.596(3) 0.8841(18) 0.019(2) Uiso 1 1 d . . . . .
O5 O 0.5825(11) 0.636(3) 0.5681(19) 0.020(3) Uiso 1 1 d . . . . .
O6 O 1.2351(10) 0.652(3) 0.5697(17) 0.017(2) Uiso 1 1 d . . . . .
O7 O 0.9179(11) 0.639(3) 0.5918(18) 0.019(3) Uiso 1 1 d . . . . .
O8 O 0.5850(13) 0.360(3) 0.747(2) 0.024(3) Uiso 1 1 d . . . . .

loop_
_atom_site_aniso_label
_atom_site_aniso_U_11
_atom_site_aniso_U_22
_atom_site_aniso_U_33
_atom_site_aniso_U_23
_atom_site_aniso_U_13
_atom_site_aniso_U_12
Sr1 0.0116(8) 0.031(5) 0.0354(12) -0.0008(9) -0.0044(7) -0.0006(7)
Si1 0.0077(17) 0.062(12) 0.028(3) -0.005(3) -0.004(2) 0.002(2)
Si2 0.0057(16) 0.078(14) 0.024(3) -0.004(3) -0.0022(18) 0.001(2)
Al1 0.0083(18) 0.057(14) 0.026(3) 0.000(4) -0.0023(19) 0.001(3)
Al2 0.008(2) 0.084(17) 0.034(4) -0.003(4) -0.005(2) 0.001(3)

loop_
_atom_type_symbol
_atom_type_description
_atom_type_scat_dispersion_real
_atom_type_scat_dispersion_imag
_atom_type_scat_source
O O 0.0017 0.0018 'International Tables Vol C Tables 4.2.6.8 and 6.1.1.4'
Al Al 0.0192 0.0163 'International Tables Vol C Tables 4.2.6.8 and 6.1.1.4'
Si Si 0.0265 0.0226 'International Tables Vol C Tables 4.2.6.8 and 6.1.1.4'
Sr Sr 0.2429 1.2951 'International Tables Vol C Tables 4.2.6.8 and 6.1.1.4'

loop_
_geom_angle_atom_site_label_1
_geom_angle_atom_site_label_2
_geom_angle_atom_site_label_3
_geom_angle
_geom_angle_site_symmetry_1
_geom_angle_site_symmetry_3
_geom_angle_publ_flag
O5 Sr1 O1 140.3(3) . 1_554 ?
O5 Sr1 O6 76.7(6) . 3_766 ?
O1 Sr1 O6 114.0(6) 1_554 3_766 ?
O5 Sr1 O1 68.8(6) . 4_575 ?
O1 Sr1 O1 109.4(4) 1_554 4_575 ?
O6 Sr1 O1 136.6(4) 3_766 4_575 ?
O5 Sr1 O7 71.3(3) . . ?
O1 Sr1 O7 147.7(3) 1_554 . ?
O6 Sr1 O7 73.2(6) 3_766 . ?
O1 Sr1 O7 71.3(5) 4_575 . ?
O5 Sr1 O4 90.3(5) . 3_666 ?
O1 Sr1 O4 64.5(5) 1_554 3_666 ?
O6 Sr1 O4 64.4(5) 3_766 3_666 ?
O1 Sr1 O4 138.5(4) 4_575 3_666 ?
O7 Sr1 O4 136.7(6) . 3_666 ?
O5 Sr1 O3 142.1(7) . 2_745 ?
O1 Sr1 O3 60.8(5) 1_554 2_745 ?
O6 Sr1 O3 65.5(5) 3_766 2_745 ?
O1 Sr1 O3 144.4(5) 4_575 2_745 ?
O7 Sr1 O3 99.1(4) . 2_745 ?
O4 Sr1 O3 71.6(4) 3_666 2_745 ?
O5 Sr1 O2 125.6(4) . 3_766 ?
O1 Sr1 O2 92.9(4) 1_554 3_766 ?
O6 Sr1 O2 93.6(6) 3_766 3_766 ?
O1 Sr1 O2 86.0(6) 4_575 3_766 ?
O7 Sr1 O2 54.8(4) . 3_766 ?
O4 Sr1 O2 133.6(6) 3_666 3_766 ?
O3 Sr1 O2 62.1(6) 2_745 3_766 ?
O5 Sr1 O7 125.1(6) . 4_575 ?
O1 Sr1 O7 67.8(5) 1_554 4_575 ?
O6 Sr1 O7 146.2(4) 3_766 4_575 ?
O1 Sr1 O7 56.3(4) 4_575 4_575 ?
O7 Sr1 O7 88.9(4) . 4_575 ?
O4 Sr1 O7 132.0(4) 3_666 4_575 ?
O3 Sr1 O7 90.2(5) 2_745 4_575 ?
O2 Sr1 O7 53.1(6) 3_766 4_575 ?
O5 Sr1 O5 89.7(4) . 4_575 ?
O1 Sr1 O5 62.6(5) 1_554 4_575 ?
O6 Sr1 O5 151.8(4) 3_766 4_575 ?
O1 Sr1 O5 54.6(4) 4_575 4_575 ?
O7 Sr1 O5 125.9(6) . 4_575 ?
O4 Sr1 O5 91.6(5) 3_666 4_575 ?
O3 Sr1 O5 122.8(4) 2_745 4_575 ?
O2 Sr1 O5 114.3(6) 3_766 4_575 ?
O7 Sr1 O5 61.2(4) 4_575 4_575 ?
O5 Sr1 O8 54.7(3) . 3_666 ?
O1 Sr1 O8 85.6(3) 1_554 3_666 ?
O6 Sr1 O8 97.8(5) 3_766 3_666 ?
O1 Sr1 O8 83.4(5) 4_575 3_666 ?
O7 Sr1 O8 125.7(4) . 3_666 ?
O4 Sr1 O8 55.8(6) 3_666 3_666 ?
O3 Sr1 O8 126.2(5) 2_745 3_666 ?
O2 Sr1 O8 168.2(8) 3_766 3_666 ?
O7 Sr1 O8 115.9(5) 4_575 3_666 ?
O5 Sr1 O8 54.8(5) 4_575 3_666 ?
O5 Sr1 Al1 135.9(3) . 3_766 ?
O1 Sr1 Al1 81.9(3) 1_554 3_766 ?
O6 Sr1 Al1 72.2(3) 3_766 3_766 ?
O1 Sr1 Al1 116.8(3) 4_575 3_766 ?
O7 Sr1 Al1 70.3(3) . 3_766 ?
O4 Sr1 Al1 103.2(4) 3_666 3_766 ?
O3 Sr1 Al1 32.7(3) 2_745 3_766 ?
O2 Sr1 Al1 30.9(6) 3_766 3_766 ?
O7 Sr1 Al1 74.8(4) 4_575 3_766 ?
O5 Sr1 Al1 130.8(3) 4_575 3_766 ?
O8 Sr1 Al1 158.8(5) 3_666 3_766 ?
O8 Si1 O4 109.4(11) . . ?
O8 Si1 O5 111.6(10) . . ?
O4 Si1 O5 103.3(9) . . ?
O8 Si1 O1 112.9(9) . . ?
O4 Si1 O1 115.1(8) . . ?
O5 Si1 O1 104.1(8) . . ?
O8 Si1 Al2 119.1(6) . 4_575 ?
O4 Si1 Al2 68.9(7) . 4_575 ?
O5 Si1 Al2 34.7(5) . 4_575 ?
O1 Si1 Al2 122.5(9) . 4_575 ?
O8 Si1 Al1 87.9(5) . . ?
O4 Si1 Al1 146.9(6) . . ?
O5 Si1 Al1 95.5(4) . . ?
O1 Si1 Al1 32.7(6) . . ?
Al2 Si1 Al1 127.6(4) 4_575 . ?
O8 Si1 Sr1 65.1(4) . 3_666 ?
O4 Si1 Sr1 51.4(7) . 3_666 ?
O5 Si1 Sr1 96.1(5) . 3_666 ?
O1 Si1 Sr1 158.4(5) . 3_666 ?
Al2 Si1 Sr1 71.7(2) 4_575 3_666 ?
Al1 Si1 Sr1 153.0(5) . 3_666 ?
O8 Si1 Sr1 152.2(5) . 4_576 ?
O4 Si1 Sr1 98.2(9) . 4_576 ?
O5 Si1 Sr1 62.9(8) . 4_576 ?
O1 Si1 Sr1 49.3(7) . 4_576 ?
Al2 Si1 Sr1 73.2(3) 4_575 4_576 ?
Al1 Si1 Sr1 66.5(3) . 4_576 ?
Sr1 Si1 Sr1 140.2(3) 3_666 4_576 ?
O8 Si1 Sr1 106.5(5) . 1_556 ?
O4 Si1 Sr1 85.2(4) . 1_556 ?
O5 Si1 Sr1 135.1(8) . 1_556 ?
O1 Si1 Sr1 37.1(4) . 1_556 ?
Al2 Si1 Sr1 132.7(4) 4_575 1_556 ?
Al1 Si1 Sr1 62.52(14) . 1_556 ?
Sr1 Si1 Sr1 121.46(17) 3_666 1_556 ?
Sr1 Si1 Sr1 72.30(16) 4_576 1_556 ?
O8 Si1 Sr1 91.7(5) . . ?
O4 Si1 Sr1 133.3(7) . . ?
O5 Si1 Sr1 30.6(6) . . ?
O1 Si1 Sr1 92.0(5) . . ?
Al2 Si1 Sr1 64.50(17) 4_575 . ?
Al1 Si1 Sr1 71.30(16) . . ?
Sr1 Si1 Sr1 109.45(14) 3_666 . ?
Sr1 Si1 Sr1 70.45(16) 4_576 . ?
Sr1 Si1 Sr1 129.03(16) 1_556 . ?
O6 Si2 O7 120.3(10) . . ?
O6 Si2 O3 114.4(8) . . ?
O7 Si2 O3 123.0(8) . . ?
O6 Si2 O2 98.7(8) . 3_766 ?
O7 Si2 O2 93.4(9) . 3_766 ?
O3 Si2 O2 93.0(10) . 3_766 ?
O6 Si2 O2 94.7(7) . 2_756 ?
O7 Si2 O2 84.2(8) . 2_756 ?
O3 Si2 O2 76.6(8) . 2_756 ?
O2 Si2 O2 165.7(7) 3_766 2_756 ?
O6 Si2 Al1 103.1(8) . 2_756 ?
O7 Si2 Al1 108.0(8) . 2_756 ?
O3 Si2 Al1 42.2(6) . 2_756 ?
O2 Si2 Al1 135.1(10) 3_766 2_756 ?
O2 Si2 Al1 34.9(7) 2_756 2_756 ?
O6 Si2 Al1 146.6(7) . 4_575 ?
O7 Si2 Al1 93.0(6) . 4_575 ?
O3 Si2 Al1 33.8(4) . 4_575 ?
O2 Si2 Al1 79.0(9) 3_766 4_575 ?
O2 Si2 Al1 87.0(6) 2_756 4_575 ?
Al1 Si2 Al1 61.3(3) 2_756 4_575 ?
O6 Si2 Sr1 138.3(9) . . ?
O7 Si2 Sr1 47.4(4) . . ?
O3 Si2 Sr1 98.2(4) . . ?
O2 Si2 Sr1 52.3(4) 3_766 . ?
O2 Si2 Sr1 118.6(3) 2_756 . ?
Al1 Si2 Sr1 118.6(3) 2_756 . ?
Al1 Si2 Sr1 65.24(19) 4_575 . ?
O6 Si2 Sr1 37.9(7) . 3_766 ?
O7 Si2 Sr1 82.9(7) . 3_766 ?
O3 Si2 Sr1 151.9(4) . 3_766 ?
O2 Si2 Sr1 96.3(9) 3_766 3_766 ?
O2 Si2 Sr1 97.4(6) 2_756 3_766 ?
Al1 Si2 Sr1 124.6(2) 2_756 3_766 ?
Al1 Si2 Sr1 173.6(3) 4_575 3_766 ?
Sr1 Si2 Sr1 108.5(3) . 3_766 ?
O6 Si2 Sr1 138.2(5) . 4_576 ?
O7 Si2 Sr1 50.2(7) . 4_576 ?
O3 Si2 Sr1 78.7(5) . 4_576 ?
O2 Si2 Sr1 120.9(4) 3_766 4_576 ?
O2 Si2 Sr1 47.9(3) 2_756 4_576 ?
Al1 Si2 Sr1 58.88(17) 2_756 4_576 ?
Al1 Si2 Sr1 62.05(17) 4_575 4_576 ?
Sr1 Si2 Sr1 70.90(9) . 4_576 ?
Sr1 Si2 Sr1 117.87(18) 3_766 4_576 ?
O2 Al1 O7 101.6(10) . . ?
O2 Al1 O1 127.0(10) . . ?
O7 Al1 O1 94.4(8) . . ?
O2 Al1 O3 107.8(8) . 4_576 ?
O7 Al1 O3 99.5(8) . 4_576 ?
O1 Al1 O3 118.9(9) . 4_576 ?
O2 Al1 O3 78.4(10) . 2_746 ?
O7 Al1 O3 176.1(5) . 2_746 ?
O1 Al1 O3 88.6(7) . 2_746 ?
O3 Al1 O3 76.9(9) 4_576 2_746 ?
O2 Al1 Si2 44.5(7) . 2_746 ?
O7 Al1 Si2 146.0(8) . 2_746 ?
O1 Al1 Si2 105.4(8) . 2_746 ?
O3 Al1 Si2 94.8(7) 4_576 2_746 ?
O3 Al1 Si2 34.4(6) 2_746 2_746 ?
O2 Al1 Si1 100.5(6) . . ?
O7 Al1 Si1 87.1(4) . . ?
O1 Al1 Si1 30.0(5) . . ?
O3 Al1 Si1 148.9(7) 4_576 . ?
O3 Al1 Si1 96.8(4) 2_746 . ?
Si2 Al1 Si1 96.4(3) 2_746 . ?
O2 Al1 Si2 139.4(4) . 4_576 ?
O7 Al1 Si2 87.8(7) . 4_576 ?
O1 Al1 Si2 90.9(7) . 4_576 ?
O3 Al1 Si2 31.8(7) 4_576 4_576 ?
O3 Al1 Si2 89.7(6) 2_746 4_576 ?
Si2 Al1 Si2 118.7(3) 2_746 4_576 ?
Si1 Al1 Si2 119.6(4) . 4_576 ?
O2 Al1 Al1 92.7(7) . 3_767 ?
O7 Al1 Al1 140.6(6) . 3_767 ?
O1 Al1 Al1 105.9(5) . 3_767 ?
O3 Al1 Al1 41.1(6) 4_576 3_767 ?
O3 Al1 Al1 35.8(4) 2_746 3_767 ?
Si2 Al1 Al1 59.5(4) 2_746 3_767 ?
Si1 Al1 Al1 126.4(3) . 3_767 ?
Si2 Al1 Al1 59.1(4) 4_576 3_767 ?
O2 Al1 Sr1 56.3(4) . 3_766 ?
O7 Al1 Sr1 91.3(5) . 3_766 ?
O1 Al1 Sr1 172.4(5) . 3_766 ?
O3 Al1 Sr1 55.0(6) 4_576 3_766 ?
O3 Al1 Sr1 85.5(5) 2_746 3_766 ?
Si2 Al1 Sr1 72.1(2) 2_746 3_766 ?
Si1 Al1 Sr1 155.8(4) . 3_766 ?
Si2 Al1 Sr1 84.39(17) 4_576 3_766 ?
Al1 Al1 Sr1 66.6(2) 3_767 3_766 ?
O2 Al1 Sr1 124.8(8) . 1_556 ?
O7 Al1 Sr1 130.1(8) . 1_556 ?
O1 Al1 Sr1 44.7(4) . 1_556 ?
O3 Al1 Sr1 84.2(5) 4_576 1_556 ?
O3 Al1 Sr1 51.4(5) 2_746 1_556 ?
Si2 Al1 Sr1 81.8(2) 2_746 1_556 ?
Si1 Al1 Sr1 68.90(16) . 1_556 ?
Si2 Al1 Sr1 69.59(19) 4_576 1_556 ?
Al1 Al1 Sr1 61.2(2) 3_767 1_556 ?
Sr1 Al1 Sr1 127.77(16) 3_766 1_556 ?
O2 Al1 Sr1 151.1(5) . 4_576 ?
O7 Al1 Sr1 56.8(7) . 4_576 ?
O1 Al1 Sr1 47.0(7) . 4_576 ?
O3 Al1 Sr1 95.6(8) 4_576 4_576 ?
O3 Al1 Sr1 124.5(7) 2_746 4_576 ?
Si2 Al1 Sr1 151.8(2) 2_746 4_576 ?
Si1 Al1 Sr1 62.7(3) . 4_576 ?
Si2 Al1 Sr1 64.6(3) 4_576 4_576 ?
Al1 Al1 Sr1 116.2(5) 3_767 4_576 ?
Sr1 Al1 Sr1 134.4(3) 3_766 4_576 ?
Sr1 Al1 Sr1 73.28(19) 1_556 4_576 ?
O4 Al2 O6 124.2(8) . 4_476 ?
O4 Al2 O5 114.7(7) . 4_576 ?
O6 Al2 O5 120.9(11) 4_476 4_576 ?
O4 Al2 O8 84.9(9) . 2_656 ?
O6 Al2 O8 92.9(8) 4_476 2_656 ?
O5 Al2 O8 86.7(8) 4_576 2_656 ?
O4 Al2 O8 86.1(11) . 3_667 ?
O6 Al2 O8 94.5(7) 4_476 3_667 ?
O5 Al2 O8 94.5(7) 4_576 3_667 ?
O8 Al2 O8 170.5(8) 2_656 3_667 ?
O4 Al2 Si1 138.1(5) . 4_576 ?
O6 Al2 Si1 96.0(7) 4_476 4_576 ?
O5 Al2 Si1 30.8(5) 4_576 4_576 ?
O8 Al2 Si1 106.6(8) 2_656 4_576 ?
O8 Al2 Si1 78.4(6) 3_667 4_576 ?
O4 Al2 Sr1 86.4(6) . 4_576 ?
O6 Al2 Sr1 135.9(9) 4_476 4_576 ?
O5 Al2 Sr1 39.3(4) 4_576 4_576 ?
O8 Al2 Sr1 55.6(4) 2_656 4_576 ?
O8 Al2 Sr1 120.9(4) 3_667 4_576 ?
Si1 Al2 Sr1 69.50(18) 4_576 4_576 ?
O4 Al2 Sr1 162.5(4) . 2_656 ?
O6 Al2 Sr1 39.0(7) 4_476 2_656 ?
O5 Al2 Sr1 81.9(7) 4_576 2_656 ?
O8 Al2 Sr1 90.9(8) 2_656 2_656 ?
O8 Al2 Sr1 98.5(7) 3_667 2_656 ?
Si1 Al2 Sr1 59.3(3) 4_576 2_656 ?
Sr1 Al2 Sr1 105.2(3) 4_576 2_656 ?
O4 Al2 Sr1 80.6(5) . 1_556 ?
O6 Al2 Sr1 140.2(5) 4_476 1_556 ?
O5 Al2 Sr1 51.8(7) 4_576 1_556 ?
O8 Al2 Sr1 122.3(4) 2_656 1_556 ?
O8 Al2 Sr1 53.0(4) 3_667 1_556 ?
Si1 Al2 Sr1 58.9(2) 4_576 1_556 ?
Sr1 Al2 Sr1 67.92(9) 4_576 1_556 ?
Sr1 Al2 Sr1 115.6(2) 2_656 1_556 ?
Si1 O1 Al1 117.3(10) . . ?
Si1 O1 Sr1 119.8(6) . 1_556 ?
Al1 O1 Sr1 105.6(5) . 1_556 ?
Si1 O1 Sr1 102.0(8) . 4_576 ?
Al1 O1 Sr1 102.9(8) . 4_576 ?
Sr1 O1 Sr1 107.3(7) 1_556 4_576 ?
Al1 O2 Si2 130.5(14) . 3_766 ?
Al1 O2 Si2 100.6(8) . 2_746 ?
Si2 O2 Si2 125.1(15) 3_766 2_746 ?
Al1 O2 Sr1 92.9(8) . 3_766 ?
Si2 O2 Sr1 97.9(5) 3_766 3_766 ?
Si2 O2 Sr1 98.0(5) 2_746 3_766 ?
Si2 O3 Al1 114.4(9) . 4_575 ?
Si2 O3 Al1 103.4(8) . 2_756 ?
Al1 O3 Al1 103.1(9) 4_575 2_756 ?
Si2 O3 Sr1 143.7(7) . 2_755 ?
Al1 O3 Sr1 92.3(8) 4_575 2_755 ?
Al1 O3 Sr1 93.1(8) 2_756 2_755 ?
Si1 O4 Al2 122.9(12) . . ?
Si1 O4 Sr1 99.5(9) . 3_666 ?
Al2 O4 Sr1 136.4(6) . 3_666 ?
Si1 O5 Al2 114.6(7) . 4_575 ?
Si1 O5 Sr1 130.1(9) . . ?
Al2 O5 Sr1 113.4(7) 4_575 . ?
Si1 O5 Sr1 88.0(7) . 4_576 ?
Al2 O5 Sr1 99.6(10) 4_575 4_576 ?
Sr1 O5 Sr1 96.9(5) . 4_576 ?
Si2 O6 Al2 125.0(13) . 4_675 ?
Si2 O6 Sr1 119.4(8) . 3_766 ?
Al2 O6 Sr1 115.4(7) 4_675 3_766 ?
Si2 O7 Al1 122.3(6) . . ?
Si2 O7 Sr1 104.7(6) . . ?
Al1 O7 Sr1 128.2(9) . . ?
Si2 O7 Sr1 103.6(10) . 4_576 ?
Al1 O7 Sr1 92.4(6) . 4_576 ?
Sr1 O7 Sr1 96.8(4) . 4_576 ?
Si1 O8 Al2 123.4(11) . 2_646 ?
Si1 O8 Al2 116.3(10) . 3_667 ?
Al2 O8 Al2 120.2(13) 2_646 3_667 ?
Si1 O8 Sr1 85.6(6) . 3_666 ?
Al2 O8 Sr1 92.3(4) 2_646 3_666 ?
Al2 O8 Sr1 96.0(5) 3_667 3_666 ?

loop_
_geom_bond_atom_site_label_1
_geom_bond_atom_site_label_2
_geom_bond_distance
_geom_bond_site_symmetry_2
_geom_bond_publ_flag
Sr1 O5 2.499(13) . ?
Sr1 O1 2.509(12) 1_554 ?
Sr1 O6 2.52(2) 3_766 ?
Sr1 O1 2.58(2) 4_575 ?
Sr1 O7 2.599(11) . ?
Sr1 O4 2.604(19) 3_666 ?
Sr1 O3 2.688(17) 2_745 ?
Sr1 O2 2.730(11) 3_766 ?
Sr1 O7 2.878(19) 4_575 ?
Sr1 O5 2.965(18) 4_575 ?
Sr1 O8 2.989(11) 3_666 ?
Sr1 Al1 3.279(6) 3_766 ?
Si1 O8 1.61(3) . ?
Si1 O4 1.619(13) . ?
Si1 O5 1.621(17) . ?
Si1 O1 1.633(12) . ?
Si1 Al2 2.884(12) 4_575 ?
Si1 Al1 2.902(5) . ?
Si2 O6 1.589(13) . ?
Si2 O7 1.657(14) . ?
Si2 O3 1.68(2) . ?
Si2 O2 1.716(16) 3_766 ?
Si2 O2 2.06(2) 2_756 ?
Si2 Al1 2.893(16) 2_756 ?
Si2 Al1 2.905(12) 4_575 ?
Al1 O2 1.68(3) . ?
Al1 O7 1.763(17) . ?
Al1 O1 1.764(14) . ?
Al1 O3 1.775(13) 4_576 ?
Al1 O3 1.997(19) 2_746 ?
Al1 Al1 2.958(11) 3_767 ?
Al2 O4 1.71(2) . ?
Al2 O6 1.735(14) 4_476 ?
Al2 O5 1.805(16) 4_576 ?
Al2 O8 1.922(19) 2_656 ?
Al2 O8 1.92(2) 3_667 ?
